data_2108833
loop_
_publ_author_name
'Marabello, Domenica'
'Antoniotti, Paola'
'Benzi, Paola'
'Beccari, Fabio'
'Canepa, Carlo'
'Cariati, Elena'
'Cioci, Alma'
'Lo Presti, Leonardo'

_publ_section_title
;
 Crystal structure or chemical composition of salt--sugar-based
 metal--organic frameworks: what are the nonlinear optical properties due
 to?
;
_journal_coeditor_code UM5049SUP1
_journal_issue 4
_journal_name_full 'Acta Crystallographica Section B'
_journal_page_first
;
;
_journal_paper_doi 10.1107/S2052520621004637
_journal_volume 77
_journal_year 2021
_chemical_formula_moiety '2(Br), C12 H28 Ca O12'
_chemical_formula_sum 'C12 H28 Br2 Ca O12'
_chemical_formula_weight 564.24
_space_group_crystal_system monoclinic
_space_group_IT_number 4
_space_group_name_Hall 'P 2yb'
_space_group_name_H-M_alt 'P 1 21 1'
_atom_sites_solution_hydrogens mixed
_atom_sites_solution_primary dual
_audit_creation_date 2021-02-15
_audit_creation_method
;
Olex2 1.3
(compiled 2020.11.12 svn.r5f609507 for OlexSys, GUI svn.r6226)
;
_cell_angle_alpha 90
_cell_angle_beta 109.931(6)
_cell_angle_gamma 90
_cell_formula_units_Z 2
_cell_length_a 7.5022(4)
_cell_length_b 14.2259(6)
_cell_length_c 10.4517(6)
_cell_measurement_reflns_used 1992
_cell_measurement_temperature 293
_cell_measurement_theta_max 61.2290
_cell_measurement_theta_min 6.2580
_cell_volume 1048.65(10)
_computing_cell_refinement 'CrysAlisPro 1.171.40.67a (Rigaku OD, 2019)'
_computing_data_collection 'CrysAlisPro 1.171.40.67a (Rigaku OD, 2019)'
_computing_data_reduction 'CrysAlisPro 1.171.40.67a (Rigaku OD, 2019)'
_computing_molecular_graphics 'Olex2 1.3 (Dolomanov et al., 2009)'
_computing_publication_material 'Olex2 1.3 (Dolomanov et al., 2009)'
_computing_structure_refinement 'SHELXL 2018/3 (Sheldrick, 2015)'
_computing_structure_solution 'SHELXT 2018/2 (Sheldrick, 2018)'
_diffrn_ambient_temperature 293
_diffrn_detector 'CCD plate'
_diffrn_detector_area_resol_mean 10.2890
_diffrn_detector_type Ruby
_diffrn_measured_fraction_theta_full 0.994
_diffrn_measured_fraction_theta_max 0.994
_diffrn_measurement_details
;
List of Runs (angles in degrees, time in seconds):

  # Type    Start    End  Width  t~exp~   \w     \q     \k     \f   Frames
--------------------------------------------------------------------------
  1  \w    -27.00   5.00   1.00   10.00    --    0.00  57.00 -30.00   32
  2  \w     27.00  73.00   1.00   10.00    --    0.00  57.00 -30.00   46
  3  \w     35.00  69.00   1.00   10.00    --    0.00  37.00  90.00   34
  4  \w    -18.00  27.00   1.00   10.00    --    0.00  37.00  90.00   45
  5  \w     21.00  52.00   1.00   30.00    --   82.02 -70.00 110.46   31
  6  \w     57.00  99.00   1.00   30.00    --   82.02 -70.00 110.46   42
  7  \w      9.00  35.00   1.00   30.00    --   82.02 -70.00-122.02   26
  8  \w     45.00 164.00   1.00   30.00    --   82.02  15.00 120.00  119
  9  \w      9.00 100.00   1.00   30.00    --   82.02 -69.00 -88.33   91
 10  \w     46.00  72.00   1.00   30.00    --   82.02 -70.00 -17.65   26
 11  \w      8.00 100.00   1.00   30.00    --   82.02 -70.00  12.81   92
 12  \w     72.00  98.00   1.00   30.00    --   82.02 -70.00-122.02   26
 13  \w     72.00 110.00   1.00   30.00    --   82.02 -69.00 150.90   38
 14  \w     90.00 155.00   1.00   30.00    --   82.02  45.00 -30.00   65
 15  \w     77.00 125.00   1.00   30.00    --   82.02  45.00-150.00   48
 16  \w     18.00  43.00   1.00   30.00    --   82.02 -69.00 150.90   25
;
_diffrn_measurement_device 'four-circle diffractometer'
_diffrn_measurement_device_type 'Xcalibur, Ruby, Gemini ultra'
_diffrn_measurement_method '\w scans'
_diffrn_orient_matrix_type 'CrysAlisPro convention (1999,Acta A55,543-557)'
_diffrn_orient_matrix_UB_11 0.0293437000
_diffrn_orient_matrix_UB_12 0.1013169000
_diffrn_orient_matrix_UB_13 -0.0408413000
_diffrn_orient_matrix_UB_21 -0.0441453000
_diffrn_orient_matrix_UB_22 -0.0321280000
_diffrn_orient_matrix_UB_23 -0.1484043000
_diffrn_orient_matrix_UB_31 -0.2119239000
_diffrn_orient_matrix_UB_32 0.0206770000
_diffrn_orient_matrix_UB_33 -0.0298109000
_diffrn_radiation_monochromator mirror
_diffrn_radiation_probe x-ray
_diffrn_radiation_type 'Cu K\a'
_diffrn_radiation_wavelength 1.54184
_diffrn_reflns_av_R_equivalents 0.0374
_diffrn_reflns_av_unetI/netI 0.0557
_diffrn_reflns_Laue_measured_fraction_full 0.994
_diffrn_reflns_Laue_measured_fraction_max 0.994
_diffrn_reflns_limit_h_max 7
_diffrn_reflns_limit_h_min -8
_diffrn_reflns_limit_k_max 15
_diffrn_reflns_limit_k_min -15
_diffrn_reflns_limit_l_max 11
_diffrn_reflns_limit_l_min -10
_diffrn_reflns_number 5021
_diffrn_reflns_point_group_measured_fraction_full 0.895
_diffrn_reflns_point_group_measured_fraction_max 0.895
_diffrn_reflns_theta_full 58.934
_diffrn_reflns_theta_max 58.934
_diffrn_reflns_theta_min 4.500
_diffrn_source 'fine-focus sealed X-ray tube'
_diffrn_source_type 'Enhance Ultra (Cu) X-ray Source'
_exptl_absorpt_coefficient_mu 7.561
_exptl_absorpt_correction_T_max 0.821
_exptl_absorpt_correction_T_min 0.401
_exptl_absorpt_correction_type gaussian
_exptl_absorpt_process_details
;
CrysAlisPro 1.171.40.67a (Rigaku Oxford Diffraction, 2019)
Numerical absorption correction based on gaussian integration over
   a multifaceted crystal model
Empirical absorption correction using spherical harmonics,
 implemented in SCALE3 ABSPACK scaling algorithm.
;
_exptl_crystal_colour colourless
_exptl_crystal_colour_primary colourless
_exptl_crystal_density_diffrn 1.787
_exptl_crystal_description prism
_exptl_crystal_F_000 572
_exptl_crystal_size_max 0.286
_exptl_crystal_size_mid 0.129
_exptl_crystal_size_min 0.026
_refine_diff_density_max 0.333
_refine_diff_density_min -0.281
_refine_diff_density_rms 0.071
_refine_ls_abs_structure_details
;
 Flack x determined using 913 quotients [(I+)-(I-)]/[(I+)+(I-)]
 (Parsons, Flack and Wagner, Acta Cryst. B69 (2013) 249-259).
;
_refine_ls_abs_structure_Flack -0.017(18)
_refine_ls_extinction_method none
_refine_ls_goodness_of_fit_ref 1.057
_refine_ls_hydrogen_treatment mixed
_refine_ls_matrix_type full
_refine_ls_number_parameters 254
_refine_ls_number_reflns 2698
_refine_ls_number_restraints 17
_refine_ls_restrained_S_all 1.063
_refine_ls_R_factor_all 0.0420
_refine_ls_R_factor_gt 0.0350
_refine_ls_shift/su_max 0.000
_refine_ls_shift/su_mean 0.000
_refine_ls_structure_factor_coef Fsqd
_refine_ls_weighting_details 'w=1/[\s^2^(Fo^2^)+(0.0283P)^2^] where P=(Fo^2^+2Fc^2^)/3'
_refine_ls_weighting_scheme calc
_refine_ls_wR_factor_gt 0.0713
_refine_ls_wR_factor_ref 0.0764
_reflns_Friedel_coverage 0.720
_reflns_Friedel_fraction_full 0.786
_reflns_Friedel_fraction_max 0.786
_reflns_number_gt 2457
_reflns_number_total 2698
_reflns_threshold_expression 'I > 2\s(I)'
_cod_data_source_file um5049sup1.cif
_cod_data_source_block CaDgalBr_new
_cod_database_code 2108833
_shelx_shelxl_version_number 2018/3
_chemical_oxdiff_formula 'C12 H27 Br2 Ca O12'
_shelx_space_group_comment
;
The symmetry employed for this shelxl refinement is uniquely defined
by the following loop, which should always be used as a source of
symmetry information in preference to the above space-group names.
They are only intended as comments.
;
_reflns_odcompleteness_completeness 99.31
_reflns_odcompleteness_iscentric 1
_reflns_odcompleteness_theta 58.86
_olex2_refinement_description
;
1. Fixed Uiso
 At 1.2 times of:
  All C(H) groups, {H2AA,H2AB} of C2A, {H6AA,H6AB} of C6A, {H2BA,H2BB} of C2B
 At 1.5 times of:
  All O(H) groups, {H6BA,H6BB} of C6B, All O(H,H) groups
2. Restrained distances
 O3A-H3A
 0.85 with sigma of 0.01
 O3B-H3B
 0.85 with sigma of 0.01
 O2B-H2B
 0.85 with sigma of 0.01
 H1WA-O1W
 0.85 with sigma of 0.02
 H2WB-O2W
 0.85 with sigma of 0.02
 H2WA-O2W
 0.85 with sigma of 0.02
 O4A-H4A
 0.85 with sigma of 0.01
 C3A-H3A
 1.908902 with sigma of 0.02
 Ca1-H3A
 3.106448 with sigma of 0.02
 C3B-H3B
 1.91536 with sigma of 0.02
 Ca1-H3B
 2.88019 with sigma of 0.02
 C1B-H2B
 1.895331 with sigma of 0.02
 Ca1-H2B
 3.015166 with sigma of 0.02
 H1WA-Ca1
 2.9 with sigma of 0.04
 Ca1-H4A
 3.094445 with sigma of 0.02
 C4A-H4A
 1.900765 with sigma of 0.02
3.a Riding coordinates:
 O1W(H1WA,H1WB), O2W(H2WA,H2WB)
3.b Ternary CH refined with riding coordinates:
 C1A(H1A), C1B(H1B), C3A(H3AA), C3B(H3BA), C4A(H4AA), C4B(H4BA), C5A(H5AA),
 C5B(H5BA)
3.c Secondary CH2 refined with riding coordinates:
 C2A(H2AA,H2AB), C2B(H2BA,H2BB), C6A(H6AA,H6AB), C6B(H6BA,H6BB)
3.d Idealised tetrahedral OH refined as rotating group:
 O2A(H2A), O2B(H2B), O3A(H3A), O3B(H3B), O4B(H4B), O5A(H5A), O5B(H5B)
;
_olex2_submission_original_sample_id CaDGalBr
_olex2_submission_special_instructions 'No special instructions were received'
_oxdiff_exptl_absorpt_empirical_details
;
Empirical correction (ABSPACK) includes:
- Absorption correction using spherical harmonics
- Frame scaling
;
_oxdiff_exptl_absorpt_empirical_full_max 1.199
_oxdiff_exptl_absorpt_empirical_full_min 0.793

loop_
_space_group_symop_operation_xyz
'x, y, z'
'-x, y+1/2, -z'

loop_
_atom_site_label
_atom_site_type_symbol
_atom_site_fract_x
_atom_site_fract_y
_atom_site_fract_z
_atom_site_U_iso_or_equiv
_atom_site_adp_type
_atom_site_occupancy
_atom_site_site_symmetry_order
_atom_site_calc_flag
_atom_site_refinement_flags_posn
_atom_site_refinement_flags_adp
_atom_site_refinement_flags_occupancy
_atom_site_disorder_assembly
_atom_site_disorder_group
Br1 Br 0.08595(14) 0.60627(6) -0.25434(11) 0.0491(3) Uani 1 1 d . . . . .
Br2 Br 0.26873(13) 0.76332(6) 0.21969(10) 0.0446(3) Uani 1 1 d . . . . .
Ca1 Ca -0.0094(2) 0.47533(12) 0.24570(17) 0.0295(4) Uani 1 1 d D . . . .
O1A O -0.2737(7) 0.7597(4) -0.0393(5) 0.0348(13) Uani 1 1 d . . . . .
O1B O 0.5553(9) 0.5454(4) 0.4345(8) 0.0527(19) Uani 1 1 d . . . . .
O1W O 0.1692(10) 0.5385(5) 0.1085(7) 0.060(2) Uani 1 1 d D . . . .
H1WA H 0.218542 0.590179 0.143907 0.091 Uiso 1 1 d DR U . . .
H1WB H 0.147642 0.519359 0.027507 0.091 Uiso 1 1 d R U . . .
O2A O -0.3014(10) 0.7083(4) -0.2522(6) 0.0398(15) Uani 1 1 d . . . . .
H2A H -0.222549 0.667693 -0.249486 0.060 Uiso 1 1 calc R U . . .
O2B O 0.2390(8) 0.5790(4) 0.4003(6) 0.0353(15) Uani 1 1 d D . . . .
H2B H 0.237120 0.634442 0.378623 0.053 Uiso 1 1 calc DR U . . .
O2W O -0.0282(10) 0.3608(5) 0.0719(7) 0.056(2) Uani 1 1 d D . . . .
H2WA H -0.124616 0.344816 0.004567 0.084 Uiso 1 1 d DR U . . .
H2WB H 0.062534 0.352956 0.041607 0.084 Uiso 1 1 d DR U . . .
O3A O -0.3436(8) 0.4961(4) 0.0986(6) 0.0334(14) Uani 1 1 d D . . . .
H3A H -0.425207 0.457116 0.061224 0.050 Uiso 1 1 calc DR U . . .
O3B O 0.2582(7) 0.3777(4) 0.3566(6) 0.0353(15) Uani 1 1 d D . . . .
H3B H 0.257091 0.324448 0.326328 0.053 Uiso 1 1 calc DR U . . .
O4A O -0.1141(8) 0.6403(4) 0.2036(6) 0.0344(14) Uani 1 1 d D . . . .
H4A H -0.052(4) 0.687(2) 0.191(8) 0.052 Uiso 1 1 d D U . . .
O4B O 0.9020(8) 0.4867(4) 0.4466(6) 0.0376(15) Uani 1 1 d . . . . .
H4B H 0.947372 0.522104 0.511437 0.056 Uiso 1 1 calc R U . . .
O5A O -0.3264(11) 0.9233(4) 0.0973(7) 0.0526(19) Uani 1 1 d . . . . .
H5A H -0.269972 0.967210 0.144735 0.079 Uiso 1 1 calc R U . . .
O5B O 0.8274(9) 0.3343(4) 0.2976(7) 0.0412(15) Uani 1 1 d . . . . .
H5B H 0.865045 0.285280 0.274152 0.062 Uiso 1 1 calc R U . . .
C1A C -0.3701(13) 0.6947(6) -0.1446(9) 0.033(2) Uani 1 1 d . . . . .
H1A H -0.506415 0.707970 -0.176141 0.040 Uiso 1 1 calc R U . . .
C1B C 0.4197(12) 0.5568(6) 0.4978(10) 0.037(2) Uani 1 1 d D . . . .
H1B H 0.459506 0.606075 0.567265 0.044 Uiso 1 1 calc R U . . .
C2A C -0.3357(12) 0.5955(6) -0.0889(9) 0.034(2) Uani 1 1 d . . . . .
H2AA H -0.201932 0.580527 -0.063192 0.041 Uiso 1 1 calc R U . . .
H2AB H -0.405945 0.551420 -0.158604 0.041 Uiso 1 1 calc R U . . .
C2B C 0.4076(14) 0.4643(6) 0.5622(9) 0.038(2) Uani 1 1 d . . . . .
H2BA H 0.284317 0.455770 0.571589 0.046 Uiso 1 1 calc R U . . .
H2BB H 0.505222 0.458615 0.651016 0.046 Uiso 1 1 calc R U . . .
C3A C -0.3984(12) 0.5863(6) 0.0347(9) 0.033(2) Uani 1 1 d D . . . .
H3AA H -0.536821 0.591619 0.004613 0.040 Uiso 1 1 calc R U . . .
C3B C 0.4383(12) 0.3947(6) 0.4623(9) 0.031(2) Uani 1 1 d D . . . .
H3BA H 0.494800 0.336118 0.507568 0.038 Uiso 1 1 calc R U . . .
C4A C -0.3134(12) 0.6604(6) 0.1399(9) 0.030(2) Uani 1 1 d D . . . .
H4AA H -0.374925 0.658155 0.208861 0.036 Uiso 1 1 calc R U . . .
C4B C 0.5744(12) 0.4474(6) 0.4069(10) 0.033(2) Uani 1 1 d . . . . .
H4BA H 0.538854 0.437142 0.308655 0.040 Uiso 1 1 calc R U . . .
C5A C -0.3478(11) 0.7578(6) 0.0709(8) 0.0307(19) Uani 1 1 d . . . . .
H5AA H -0.484932 0.768445 0.033006 0.037 Uiso 1 1 calc R U . . .
C5B C 0.7811(12) 0.4194(6) 0.4788(10) 0.035(2) Uani 1 1 d . . . . .
H5BA H 0.808108 0.418841 0.577367 0.042 Uiso 1 1 calc R U . . .
C6A C -0.2607(13) 0.8369(6) 0.1662(10) 0.037(2) Uani 1 1 d . . . . .
H6AA H -0.296768 0.832539 0.246736 0.045 Uiso 1 1 calc R U . . .
H6AB H -0.123558 0.833576 0.194267 0.045 Uiso 1 1 calc R U . . .
C6B C 0.8325(14) 0.3256(7) 0.4350(10) 0.042(3) Uani 1 1 d . . . . .
H6BA H 0.958332 0.307147 0.493574 0.064 Uiso 1 1 calc R U . . .
H6BB H 0.743032 0.278057 0.441099 0.064 Uiso 1 1 calc R U . . .

loop_
_atom_site_aniso_label
_atom_site_aniso_U_11
_atom_site_aniso_U_22
_atom_site_aniso_U_33
_atom_site_aniso_U_23
_atom_site_aniso_U_13
_atom_site_aniso_U_12
Br1 0.0512(7) 0.0381(6) 0.0543(7) 0.0007(5) 0.0133(5) 0.0051(5)
Br2 0.0403(6) 0.0458(6) 0.0454(6) 0.0058(5) 0.0114(5) -0.0039(5)
Ca1 0.0275(9) 0.0289(9) 0.0313(10) -0.0014(8) 0.0088(8) 0.0012(8)
O1A 0.037(3) 0.029(3) 0.036(3) -0.001(3) 0.010(3) 0.003(3)
O1B 0.048(4) 0.030(4) 0.089(6) 0.010(4) 0.035(4) 0.004(3)
O1W 0.071(5) 0.070(5) 0.054(5) -0.020(4) 0.038(4) -0.017(4)
O2A 0.056(5) 0.035(4) 0.032(4) 0.004(3) 0.019(3) 0.003(3)
O2B 0.037(3) 0.028(4) 0.036(4) 0.000(3) 0.005(3) 0.004(3)
O2W 0.045(4) 0.065(5) 0.049(5) -0.029(4) 0.005(3) 0.005(4)
O3A 0.032(3) 0.024(3) 0.038(4) 0.008(3) 0.004(3) -0.003(3)
O3B 0.028(3) 0.027(3) 0.045(4) -0.007(3) 0.005(3) -0.003(3)
O4A 0.027(3) 0.025(3) 0.046(4) 0.002(3) 0.006(3) 0.001(2)
O4B 0.037(4) 0.041(4) 0.037(4) -0.012(3) 0.016(3) -0.012(3)
O5A 0.067(5) 0.023(3) 0.051(5) -0.001(3) -0.002(4) 0.008(3)
O5B 0.050(4) 0.031(3) 0.049(4) 0.001(3) 0.025(3) -0.001(3)
C1A 0.032(5) 0.033(5) 0.030(5) -0.003(4) 0.005(4) -0.003(4)
C1B 0.032(5) 0.031(5) 0.038(6) -0.004(4) 0.000(5) 0.002(4)
C2A 0.038(5) 0.029(5) 0.030(5) -0.004(4) 0.004(4) -0.004(4)
C2B 0.039(6) 0.041(6) 0.032(6) -0.002(4) 0.007(4) 0.003(4)
C3A 0.029(5) 0.036(6) 0.029(5) 0.001(4) 0.005(4) -0.003(4)
C3B 0.029(5) 0.027(5) 0.037(5) 0.000(4) 0.011(4) 0.004(4)
C4A 0.031(5) 0.026(5) 0.029(5) -0.002(4) 0.005(4) 0.002(4)
C4B 0.034(5) 0.033(5) 0.036(6) 0.001(4) 0.016(4) 0.001(4)
C5A 0.030(5) 0.025(4) 0.035(5) -0.003(4) 0.009(4) 0.003(4)
C5B 0.026(5) 0.048(6) 0.034(6) 0.005(5) 0.015(4) -0.007(4)
C6A 0.041(6) 0.031(5) 0.037(6) 0.001(4) 0.009(4) 0.005(4)
C6B 0.040(6) 0.034(6) 0.056(7) 0.011(5) 0.019(5) 0.011(4)

loop_
_atom_type_symbol
_atom_type_description
_atom_type_scat_dispersion_real
_atom_type_scat_dispersion_imag
_atom_type_scat_source
C C 0.0181 0.0091 'International Tables Vol C Tables 4.2.6.8 and 6.1.1.4'
H H 0.0000 0.0000 'International Tables Vol C Tables 4.2.6.8 and 6.1.1.4'
Br Br -0.6763 1.2805 'International Tables Vol C Tables 4.2.6.8 and 6.1.1.4'
Ca Ca 0.3641 1.2855 'International Tables Vol C Tables 4.2.6.8 and 6.1.1.4'
O O 0.0492 0.0322 'International Tables Vol C Tables 4.2.6.8 and 6.1.1.4'

loop_
_exptl_crystal_face_index_h
_exptl_crystal_face_index_k
_exptl_crystal_face_index_l
_exptl_crystal_face_perp_dist
-2 -8 3 0.0444
2 -6 2 0.0951
0 -4 -6 0.0115
5 -2 -1 0.1265
0 4 6 0.0148
-5 2 1 0.1590
-1 8 -3 0.0545
4 4 -3 0.0974

loop_
_geom_angle_atom_site_label_1
_geom_angle_atom_site_label_2
_geom_angle_atom_site_label_3
_geom_angle
_geom_angle_site_symmetry_1
_geom_angle_site_symmetry_3
_geom_angle_publ_flag
O1W Ca1 O2B 74.0(2) . . ?
O1W Ca1 O3A 103.5(2) . . ?
O1W Ca1 O4A 75.6(2) . . ?
O1W Ca1 O5B 145.9(2) . 1_455 ?
O2B Ca1 O5B 130.3(2) . 1_455 ?
O2W Ca1 O1W 73.1(3) . . ?
O2W Ca1 O2B 136.7(2) . . ?
O2W Ca1 O3A 80.0(2) . . ?
O2W Ca1 O4A 125.2(2) . . ?
O2W Ca1 O4B 137.6(3) . 1_455 ?
O2W Ca1 O5B 73.4(2) . 1_455 ?
O3A Ca1 O2B 135.1(2) . . ?
O3A Ca1 O5B 76.3(2) . 1_455 ?
O3B Ca1 O1W 87.7(2) . . ?
O3B Ca1 O2B 73.15(18) . . ?
O3B Ca1 O2W 78.2(2) . . ?
O3B Ca1 O3A 151.3(2) . . ?
O3B Ca1 O4A 143.40(19) . . ?
O3B Ca1 O4B 93.0(2) . 1_455 ?
O3B Ca1 O5B 79.7(2) . 1_455 ?
O4A Ca1 O2B 71.03(18) . . ?
O4A Ca1 O3A 65.25(19) . . ?
O4A Ca1 O5B 130.7(2) . 1_455 ?
O4B Ca1 O1W 148.7(2) 1_455 . ?
O4B Ca1 O2B 76.3(2) 1_455 . ?
O4B Ca1 O3A 90.7(2) 1_455 . ?
O4B Ca1 O4A 85.8(2) 1_455 . ?
O4B Ca1 O5B 64.2(2) 1_455 1_455 ?
C1A O1A C5A 111.8(6) . . ?
C1B O1B C4B 110.2(7) . . ?
Ca1 O1W H1WA 107.9 . . ?
Ca1 O1W H1WB 120.7 . . ?
H1WA O1W H1WB 128.1 . . ?
C1A O2A H2A 109.5 . . ?
Ca1 O2B H2B 116.9 . . ?
C1B O2B Ca1 130.6(5) . . ?
C1B O2B H2B 109.5 . . ?
Ca1 O2W H2WA 128.3 . . ?
Ca1 O2W H2WB 121.4 . . ?
H2WA O2W H2WB 102.7 . . ?
Ca1 O3A H3A 130.5 . . ?
C3A O3A Ca1 117.6(4) . . ?
C3A O3A H3A 109.5 . . ?
Ca1 O3B H3B 116.9 . . ?
C3B O3B Ca1 133.3(5) . . ?
C3B O3B H3B 109.5 . . ?
Ca1 O4A H4A 128(3) . . ?
C4A O4A Ca1 119.2(4) . . ?
C4A O4A H4A 108(2) . . ?
Ca1 O4B H4B 126.9 1_655 . ?
C5B O4B Ca1 122.9(5) . 1_655 ?
C5B O4B H4B 109.5 . . ?
C6A O5A H5A 109.5 . . ?
Ca1 O5B H5B 111.9 1_655 . ?
C6B O5B Ca1 116.1(5) . 1_655 ?
C6B O5B H5B 109.5 . . ?
O1A C1A H1A 109.3 . . ?
O1A C1A C2A 109.3(7) . . ?
O2A C1A O1A 107.5(7) . . ?
O2A C1A H1A 109.3 . . ?
O2A C1A C2A 112.1(7) . . ?
C2A C1A H1A 109.3 . . ?
O1B C1B O2B 110.8(8) . . ?
O1B C1B H1B 110.3 . . ?
O1B C1B C2B 106.1(7) . . ?
O2B C1B H1B 110.3 . . ?
O2B C1B C2B 109.1(7) . . ?
C2B C1B H1B 110.3 . . ?
C1A C2A H2AA 109.6 . . ?
C1A C2A H2AB 109.6 . . ?
C1A C2A C3A 110.1(7) . . ?
H2AA C2A H2AB 108.1 . . ?
C3A C2A H2AA 109.6 . . ?
C3A C2A H2AB 109.6 . . ?
C1B C2B H2BA 111.2 . . ?
C1B C2B H2BB 111.2 . . ?
C1B C2B C3B 102.6(7) . . ?
H2BA C2B H2BB 109.2 . . ?
C3B C2B H2BA 111.2 . . ?
C3B C2B H2BB 111.2 . . ?
O3A C3A C2A 110.3(7) . . ?
O3A C3A H3AA 108.7 . . ?
O3A C3A C4A 107.7(7) . . ?
C2A C3A H3AA 108.7 . . ?
C4A C3A C2A 112.6(7) . . ?
C4A C3A H3AA 108.7 . . ?
O3B C3B C2B 108.3(7) . . ?
O3B C3B H3BA 111.4 . . ?
O3B C3B C4B 111.3(7) . . ?
C2B C3B H3BA 111.4 . . ?
C2B C3B C4B 102.6(7) . . ?
C4B C3B H3BA 111.4 . . ?
O4A C4A C3A 108.3(7) . . ?
O4A C4A H4AA 109.1 . . ?
O4A C4A C5A 112.1(7) . . ?
C3A C4A H4AA 109.1 . . ?
C3A C4A C5A 109.1(7) . . ?
C5A C4A H4AA 109.1 . . ?
O1B C4B C3B 105.9(7) . . ?
O1B C4B H4BA 110.1 . . ?
O1B C4B C5B 108.0(7) . . ?
C3B C4B H4BA 110.1 . . ?
C5B C4B C3B 112.4(7) . . ?
C5B C4B H4BA 110.1 . . ?
O1A C5A C4A 110.0(7) . . ?
O1A C5A H5AA 108.2 . . ?
O1A C5A C6A 108.6(7) . . ?
C4A C5A H5AA 108.2 . . ?
C6A C5A C4A 113.5(7) . . ?
C6A C5A H5AA 108.2 . . ?
O4B C5B C4B 109.1(7) . . ?
O4B C5B H5BA 109.3 . . ?
O4B C5B C6B 105.8(7) . . ?
C4B C5B H5BA 109.3 . . ?
C6B C5B C4B 113.9(8) . . ?
C6B C5B H5BA 109.3 . . ?
O5A C6A C5A 108.3(7) . . ?
O5A C6A H6AA 110.0 . . ?
O5A C6A H6AB 110.0 . . ?
C5A C6A H6AA 110.0 . . ?
C5A C6A H6AB 110.0 . . ?
H6AA C6A H6AB 108.4 . . ?
O5B C6B C5B 107.9(7) . . ?
O5B C6B H6BA 110.1 . . ?
O5B C6B H6BB 110.1 . . ?
C5B C6B H6BA 110.1 . . ?
C5B C6B H6BB 110.1 . . ?
H6BA C6B H6BB 108.4 . . ?

loop_
_geom_bond_atom_site_label_1
_geom_bond_atom_site_label_2
_geom_bond_distance
_geom_bond_site_symmetry_2
_geom_bond_publ_flag
Ca1 O1W 2.444(7) . ?
Ca1 O2B 2.491(6) . ?
Ca1 O2W 2.409(7) . ?
Ca1 O3A 2.471(6) . ?
Ca1 O3B 2.391(6) . ?
Ca1 O4A 2.466(6) . ?
Ca1 O4B 2.414(6) 1_455 ?
Ca1 O5B 2.504(6) 1_455 ?
O1A C1A 1.430(10) . ?
O1A C5A 1.440(9) . ?
O1B C1B 1.399(11) . ?
O1B C4B 1.440(10) . ?
O1W H1WA 0.8497 . ?
O1W H1WB 0.8500 . ?
O2A H2A 0.8200 . ?
O2A C1A 1.401(10) . ?
O2B H2B 0.8200 . ?
O2B C1B 1.426(10) . ?
O2W H2WA 0.8500 . ?
O2W H2WB 0.8502 . ?
O3A H3A 0.8200 . ?
O3A C3A 1.441(9) . ?
O3B H3B 0.8200 . ?
O3B C3B 1.444(10) . ?
O4A H4A 0.853(13) . ?
O4A C4A 1.443(10) . ?
O4B H4B 0.8200 . ?
O4B C5B 1.436(10) . ?
O5A H5A 0.8200 . ?
O5A C6A 1.425(10) . ?
O5B H5B 0.8200 . ?
O5B C6B 1.429(11) . ?
C1A H1A 0.9800 . ?
C1A C2A 1.515(12) . ?
C1B H1B 0.9800 . ?
C1B C2B 1.494(13) . ?
C2A H2AA 0.9700 . ?
C2A H2AB 0.9700 . ?
C2A C3A 1.523(12) . ?
C2B H2BA 0.9700 . ?
C2B H2BB 0.9700 . ?
C2B C3B 1.514(12) . ?
C3A H3AA 0.9800 . ?
C3A C4A 1.499(11) . ?
C3B H3BA 0.9800 . ?
C3B C4B 1.531(12) . ?
C4A H4AA 0.9800 . ?
C4A C5A 1.543(12) . ?
C4B H4BA 0.9800 . ?
C4B C5B 1.528(13) . ?
C5A H5AA 0.9800 . ?
C5A C6A 1.497(12) . ?
C5B H5BA 0.9800 . ?
C5B C6B 1.502(13) . ?
C6A H6AA 0.9700 . ?
C6A H6AB 0.9700 . ?
C6B H6BA 0.9700 . ?
C6B H6BB 0.9700 . ?

loop_
_geom_hbond_atom_site_label_D
_geom_hbond_atom_site_label_H
_geom_hbond_atom_site_label_A
_geom_hbond_distance_DH
_geom_hbond_distance_HA
_geom_hbond_distance_DA
_geom_hbond_angle_DHA
_geom_hbond_site_symmetry_A
_geom_hbond_publ_flag
O1W H1WA Br2 0.85 2.58 3.398(7) 163.4 . yes
O1W H1WB O5A 0.85 2.56 3.229(10) 136.2 2_545 yes
O2A H2A Br1 0.82 2.49 3.255(6) 155.6 . yes
O2B H2B Br2 0.82 2.54 3.283(6) 151.6 . yes
O2W H2WA Br2 0.85 2.51 3.273(6) 150.7 2_545 yes
O2W H2WB O1A 0.85 2.07 2.800(9) 143.1 2_545 yes
O3A H3A O5A 0.82 2.08 2.818(8) 148.8 2_445 yes
O3B H3B O2A 0.82 1.90 2.710(8) 168.4 2_545 yes
O4B H4B Br1 0.82 2.60 3.410(6) 168.8 1_656 yes
O5A H5A Br1 0.82 2.46 3.272(7) 170.5 2 yes
O5B H5B Br1 0.82 2.59 3.368(6) 158.7 2_645 yes
C1B H1B O2A 0.98 2.57 3.481(12) 155.5 1_656 yes
C4B H4BA O3A 0.98 2.76 3.549(11) 137.8 1_655 yes

loop_
_geom_torsion_atom_site_label_1
_geom_torsion_atom_site_label_2
_geom_torsion_atom_site_label_3
_geom_torsion_atom_site_label_4
_geom_torsion
_geom_torsion_site_symmetry_1
_geom_torsion_site_symmetry_2
_geom_torsion_site_symmetry_3
_geom_torsion_site_symmetry_4
_geom_torsion_publ_flag
Ca1 O2B C1B O1B 81.7(8) . . . . ?
Ca1 O2B C1B C2B -34.8(10) . . . . ?
Ca1 O3A C3A C2A 78.6(7) . . . . ?
Ca1 O3A C3A C4A -44.6(8) . . . . ?
Ca1 O3B C3B C2B 35.6(10) . . . . ?
Ca1 O3B C3B C4B -76.4(9) . . . . ?
Ca1 O4A C4A C3A -37.1(8) . . . . ?
Ca1 O4A C4A C5A -157.4(5) . . . . ?
Ca1 O4B C5B C4B -86.1(8) 1_655 . . . ?
Ca1 O4B C5B C6B 36.8(9) 1_655 . . . ?
Ca1 O5B C6B C5B 46.8(8) 1_655 . . . ?
O1A C1A C2A C3A 56.4(9) . . . . ?
O1A C5A C6A O5A 66.5(9) . . . . ?
O1B C1B C2B C3B -34.9(9) . . . . ?
O1B C4B C5B O4B -49.4(9) . . . . ?
O1B C4B C5B C6B -167.3(8) . . . . ?
O2A C1A C2A C3A 175.6(7) . . . . ?
O2B C1B C2B C3B 84.5(8) . . . . ?
O3A C3A C4A O4A 50.7(8) . . . . ?
O3A C3A C4A C5A 172.9(6) . . . . ?
O3B C3B C4B O1B 95.4(8) . . . . ?
O3B C3B C4B C5B -146.9(7) . . . . ?
O4A C4A C5A O1A 64.3(8) . . . . ?
O4A C4A C5A C6A -57.5(9) . . . . ?
O4B C5B C6B O5B -51.1(9) . . . . ?
C1A O1A C5A C4A 63.6(8) . . . . ?
C1A O1A C5A C6A -171.7(7) . . . . ?
C1A C2A C3A O3A -172.5(6) . . . . ?
C1A C2A C3A C4A -52.2(9) . . . . ?
C1B O1B C4B C3B -1.2(10) . . . . ?
C1B O1B C4B C5B -121.8(8) . . . . ?
C1B C2B C3B O3B -85.0(8) . . . . ?
C1B C2B C3B C4B 32.8(8) . . . . ?
C2A C3A C4A O4A -71.1(9) . . . . ?
C2A C3A C4A C5A 51.1(9) . . . . ?
C2B C3B C4B O1B -20.3(9) . . . . ?
C2B C3B C4B C5B 97.4(8) . . . . ?
C3A C4A C5A O1A -55.6(9) . . . . ?
C3A C4A C5A C6A -177.4(7) . . . . ?
C3B C4B C5B O4B -165.9(7) . . . . ?
C3B C4B C5B C6B 76.2(10) . . . . ?
C4A C5A C6A O5A -170.9(7) . . . . ?
C4B O1B C1B O2B -95.5(8) . . . . ?
C4B O1B C1B C2B 22.8(10) . . . . ?
C4B C5B C6B O5B 68.7(9) . . . . ?
C5A O1A C1A O2A 174.3(6) . . . . ?
C5A O1A C1A C2A -63.8(9) . . . . ?

loop_
_exptl_oxdiff_crystal_face_indexfrac_h
_exptl_oxdiff_crystal_face_indexfrac_k
_exptl_oxdiff_crystal_face_indexfrac_l
_exptl_oxdiff_crystal_face_x
_exptl_oxdiff_crystal_face_y
_exptl_oxdiff_crystal_face_z
-1.5511 -7.8686 3.3899 -0.9812 -0.1818 0.0650
2.0038 -6.0067 1.9983 -0.6314 -0.1920 -0.6084
0.3608 -4.2465 -5.8132 -0.1822 0.9832 0.0090
4.7067 -2.0699 -1.4419 -0.0127 0.0727 -0.9973
-0.3608 4.2465 5.8132 0.1822 -0.9832 -0.0090
-4.6932 1.7985 1.0675 0.0009 -0.0090 1.0000
-0.5706 8.0854 -2.7239 0.9137 0.1697 0.3693
4.1766 4.4720 -3.0827 0.7016 0.1294 -0.7008

_cod_database_fobs_code 2108833
